data_2232045
loop_
_publ_author_name
'Li, Song'
'Yin, Guo-Jie'
'Wang, Shi-Min'
'Zhou, Yuan-Yuan'

_publ_section_title
;
 (Acetylacetonato-\k^2^<i>O</i>,<i>O</i>')bis[5-methoxy-2-(naphth[1,2-<i>d</i>][1,3]oxazol-2-yl)phenyl-\k^2^<i>C</i>^1^,<i>N</i>]iridium(III)
;
_journal_coeditor_code RZ2632
_journal_issue 10
_journal_name_full 'Acta Crystallographica Section E'
_journal_page_first m1343
_journal_paper_doi 10.1107/S1600536811035690
_journal_volume 67
_journal_year 2011
_chemical_formula_iupac '[Ir (C18 H12 N O2)2 (C5 H7 O2)]'
_chemical_formula_moiety 'C41 H31 Ir N2 O6'
_chemical_formula_sum 'C41 H31 Ir N2 O6'
_chemical_formula_weight 839.88
_chemical_name_systematic
;
(Acetylacetonato-\k^2^<i>O</i>,<i>O</i>')bis[5-methoxy-2-\
(naphth[1,2-<i>d</i>][1,3]oxazol-2-yl)phenyl-\k^2^<i>C</i>^1^,\
<i>N</i>]iridium(III)
;
_space_group_IT_number 14
_symmetry_cell_setting monoclinic
_symmetry_space_group_name_Hall '-P 2yn'
_symmetry_space_group_name_H-M 'P 1 21/n 1'
_atom_sites_solution_hydrogens geom
_atom_sites_solution_primary direct
_atom_sites_solution_secondary difmap
_audit_creation_method SHELXL-97
_cell_angle_alpha 90.00
_cell_angle_beta 114.01(3)
_cell_angle_gamma 90.00
_cell_formula_units_Z 4
_cell_length_a 16.618(3)
_cell_length_b 11.455(2)
_cell_length_c 18.993(4)
_cell_measurement_reflns_used 168
_cell_measurement_temperature 293(2)
_cell_measurement_theta_max 26.0
_cell_measurement_theta_min 2.5
_cell_volume 3302.7(13)
_computing_cell_refinement 'SAINT (Bruker 2001)'
_computing_data_collection 'SMART (Bruker 2001)'
_computing_data_reduction 'SAINT (Bruker 2001)'
_computing_molecular_graphics 'SHELXTL (Sheldrick, 2008)'
_computing_publication_material 'SHELXTL (Sheldrick, 2008)'
_computing_structure_refinement 'SHELXL97 (Sheldrick, 2008)'
_computing_structure_solution 'SHELXS97 (Sheldrick, 2008)'
_diffrn_ambient_temperature 293(2)
_diffrn_measured_fraction_theta_full 0.997
_diffrn_measured_fraction_theta_max 0.997
_diffrn_measurement_device_type 'Bruker SMART CCD area detector'
_diffrn_measurement_method 'phi and omega scans'
_diffrn_radiation_monochromator graphite
_diffrn_radiation_source 'fine-focus sealed tube'
_diffrn_radiation_type MoK\a
_diffrn_radiation_wavelength 0.71073
_diffrn_reflns_av_R_equivalents 0.0421
_diffrn_reflns_av_sigmaI/netI 0.0342
_diffrn_reflns_limit_h_max 21
_diffrn_reflns_limit_h_min -21
_diffrn_reflns_limit_k_max 14
_diffrn_reflns_limit_k_min -15
_diffrn_reflns_limit_l_max 24
_diffrn_reflns_limit_l_min -24
_diffrn_reflns_number 40039
_diffrn_reflns_theta_full 27.90
_diffrn_reflns_theta_max 27.90
_diffrn_reflns_theta_min 2.23
_diffrn_standards_number 0
_exptl_absorpt_coefficient_mu 4.097
_exptl_absorpt_correction_T_max 0.4946
_exptl_absorpt_correction_T_min 0.3729
_exptl_absorpt_correction_type multi-scan
_exptl_absorpt_process_details '(SADABS; Sheldrick, 2004)'
_exptl_crystal_colour yellow
_exptl_crystal_density_diffrn 1.689
_exptl_crystal_density_method 'not measured'
_exptl_crystal_description prismatic
_exptl_crystal_F_000 1664
_exptl_crystal_size_max 0.30
_exptl_crystal_size_mid 0.20
_exptl_crystal_size_min 0.20
_refine_diff_density_max 1.194
_refine_diff_density_min -0.791
_refine_ls_extinction_coef 0.000124
_refine_ls_extinction_expression Fc^*^=kFc[1+0.001xFc^2^\l^3^/sin(2\q)]^-1/4^
_refine_ls_extinction_method SHELXL
_refine_ls_goodness_of_fit_ref 1.041
_refine_ls_hydrogen_treatment noref
_refine_ls_matrix_type full
_refine_ls_number_parameters 452
_refine_ls_number_reflns 7866
_refine_ls_number_restraints 0
_refine_ls_restrained_S_all 1.041
_refine_ls_R_factor_all 0.0439
_refine_ls_R_factor_gt 0.0387
_refine_ls_shift/su_max 0.001
_refine_ls_shift/su_mean 0.000
_refine_ls_structure_factor_coef Fsqd
_refine_ls_weighting_details 'calc w=1/[\s^2^(Fo^2^)+(0.0490P)^2^+2.9000P] where P=(Fo^2^+2Fc^2^)/3'
_refine_ls_weighting_scheme calc
_refine_ls_wR_factor_gt 0.0893
_refine_ls_wR_factor_ref 0.0927
_reflns_number_gt 7275
_reflns_number_total 7866
_reflns_threshold_expression >2sigma(I)
_cod_data_source_file rz2632.cif
_cod_data_source_block I
_cod_original_cell_volume 3302.5(13)
_cod_original_sg_symbol_H-M 'P 21/n'
_cod_database_code 2232045
_cod_database_fobs_code 2232045

loop_
_symmetry_equiv_pos_as_xyz
'x, y, z'
'-x+1/2, y+1/2, -z+1/2'
'-x, -y, -z'
'x-1/2, -y-1/2, z-1/2'

loop_
_atom_site_type_symbol
_atom_site_label
_atom_site_fract_x
_atom_site_fract_y
_atom_site_fract_z
_atom_site_U_iso_or_equiv
_atom_site_adp_type
_atom_site_calc_flag
_atom_site_refinement_flags
_atom_site_occupancy
_atom_site_symmetry_multiplicity
Ir Ir1 0.283405(9) 0.883603(13) 0.016855(9) 0.03107(8) Uani d . 1 1
C C1 0.2104(2) 0.7556(4) -0.0502(2) 0.0333(9) Uani d . 1 1
C C2 0.2356(3) 0.6436(4) -0.0595(3) 0.0400(10) Uani d . 1 1
H H2A 0.2948 0.6231 -0.0358 0.048 Uiso calc R 1 1
C C3 0.1744(3) 0.5607(4) -0.1037(3) 0.0433(10) Uani d . 1 1
C C4 0.0850(3) 0.5876(5) -0.1400(3) 0.0497(12) Uani d . 1 1
H H4A 0.0447 0.5323 -0.1701 0.060 Uiso calc R 1 1
C C5 0.0575(3) 0.6967(4) -0.1305(3) 0.0485(12) Uani d . 1 1
H H5A -0.0020 0.7160 -0.1540 0.058 Uiso calc R 1 1
C C6 0.1186(3) 0.7791(4) -0.0857(3) 0.0390(10) Uani d . 1 1
C C7 0.0990(3) 0.8925(4) -0.0681(3) 0.0383(10) Uani d . 1 1
C C8 0.0285(3) 1.0503(4) -0.0648(3) 0.0442(11) Uani d . 1 1
C C9 -0.0388(4) 1.1294(5) -0.0754(3) 0.0572(15) Uani d . 1 1
H H9A -0.0977 1.1110 -0.1038 0.069 Uiso calc R 1 1
C C10 -0.0131(4) 1.2354(5) -0.0418(3) 0.0608(15) Uani d . 1 1
H H10A -0.0560 1.2899 -0.0451 0.073 Uiso calc R 1 1
C C11 0.0772(4) 1.2659(5) -0.0016(3) 0.0545(13) Uani d . 1 1
C C12 0.1028(5) 1.3789(5) 0.0288(4) 0.0690(18) Uani d . 1 1
H H12A 0.0595 1.4319 0.0269 0.083 Uiso calc R 1 1
C C13 0.1882(5) 1.4127(5) 0.0608(4) 0.0721(18) Uani d . 1 1
H H13A 0.2030 1.4877 0.0806 0.086 Uiso calc R 1 1
C C14 0.2539(4) 1.3346(5) 0.0639(3) 0.0636(15) Uani d . 1 1
H H14A 0.3123 1.3592 0.0832 0.076 Uiso calc R 1 1
C C15 0.2333(3) 1.2218(4) 0.0388(3) 0.0488(11) Uani d . 1 1
H H15A 0.2782 1.1701 0.0430 0.059 Uiso calc R 1 1
C C16 0.1460(3) 1.1836(4) 0.0070(3) 0.0457(11) Uani d . 1 1
C C17 0.1165(3) 1.0700(4) -0.0234(3) 0.0403(10) Uani d . 1 1
C C18 0.1518(4) 0.3653(4) -0.1511(4) 0.0623(15) Uani d . 1 1
H H18A 0.1853 0.2965 -0.1497 0.093 Uiso calc R 1 1
H H18B 0.1201 0.3897 -0.2035 0.093 Uiso calc R 1 1
H H18C 0.1108 0.3484 -0.1285 0.093 Uiso calc R 1 1
C C19 0.3098(2) 0.9591(3) -0.0666(2) 0.0326(8) Uani d . 1 1
C C20 0.2626(3) 1.0416(4) -0.1207(2) 0.0371(9) Uani d . 1 1
H H20A 0.2070 1.0631 -0.1245 0.045 Uiso calc R 1 1
C C21 0.2958(3) 1.0938(4) -0.1699(3) 0.0395(10) Uani d . 1 1
C C22 0.3789(3) 1.0652(4) -0.1654(3) 0.0437(10) Uani d . 1 1
H H22A 0.4014 1.1023 -0.1970 0.052 Uiso calc R 1 1
C C23 0.4275(3) 0.9816(4) -0.1140(3) 0.0423(10) Uani d . 1 1
H H23A 0.4825 0.9599 -0.1115 0.051 Uiso calc R 1 1
C C24 0.3936(3) 0.9294(4) -0.0655(2) 0.0353(9) Uani d . 1 1
C C25 0.4352(3) 0.8390(4) -0.0116(3) 0.0375(9) Uani d . 1 1
C C26 0.5213(3) 0.6961(4) 0.0445(3) 0.0434(10) Uani d . 1 1
C C27 0.5894(3) 0.6147(5) 0.0656(4) 0.0567(14) Uani d . 1 1
H H27A 0.6318 0.6163 0.0453 0.068 Uiso calc R 1 1
C C28 0.5899(3) 0.5331(5) 0.1174(3) 0.0580(14) Uani d . 1 1
H H28A 0.6337 0.4763 0.1327 0.070 Uiso calc R 1 1
C C29 0.5257(3) 0.5314(4) 0.1492(3) 0.0490(12) Uani d . 1 1
C C30 0.5291(4) 0.4462(5) 0.2044(3) 0.0586(14) Uani d . 1 1
H H30A 0.5739 0.3908 0.2201 0.070 Uiso calc R 1 1
C C31 0.4684(4) 0.4443(5) 0.2344(3) 0.0605(14) Uani d . 1 1
H H31A 0.4715 0.3872 0.2702 0.073 Uiso calc R 1 1
C C32 0.4011(4) 0.5264(5) 0.2124(3) 0.0610(14) Uani d . 1 1
H H32A 0.3603 0.5246 0.2345 0.073 Uiso calc R 1 1
C C33 0.3941(4) 0.6101(4) 0.1586(3) 0.0484(12) Uani d . 1 1
H H33A 0.3479 0.6634 0.1435 0.058 Uiso calc R 1 1
C C34 0.4560(3) 0.6157(4) 0.1264(3) 0.0406(10) Uani d . 1 1
C C35 0.4572(3) 0.7002(4) 0.0720(3) 0.0382(9) Uani d . 1 1
C C36 0.2760(4) 1.2488(5) -0.2607(3) 0.0625(15) Uani d . 1 1
H H36A 0.2304 1.3002 -0.2933 0.094 Uiso calc R 1 1
H H36B 0.2972 1.2026 -0.2918 0.094 Uiso calc R 1 1
H H36C 0.3236 1.2941 -0.2248 0.094 Uiso calc R 1 1
C C37 0.2550(4) 0.7829(6) 0.2320(3) 0.0692(16) Uani d . 1 1
H H37A 0.2206 0.7168 0.2053 0.104 Uiso calc R 1 1
H H37B 0.2206 0.8310 0.2507 0.104 Uiso calc R 1 1
H H37C 0.3067 0.7564 0.2747 0.104 Uiso calc R 1 1
C C38 0.2818(3) 0.8530(5) 0.1775(3) 0.0485(12) Uani d . 1 1
C C39 0.3321(4) 0.9528(5) 0.2054(3) 0.0566(13) Uani d . 1 1
H H39A 0.3440 0.9733 0.2561 0.068 Uiso calc R 1 1
C C40 0.3666(3) 1.0257(4) 0.1659(3) 0.0436(11) Uani d . 1 1
C C41 0.4168(4) 1.1320(5) 0.2078(4) 0.0654(16) Uani d . 1 1
H H41A 0.4372 1.1748 0.1748 0.098 Uiso calc R 1 1
H H41B 0.4663 1.1081 0.2534 0.098 Uiso calc R 1 1
H H41C 0.3788 1.1809 0.2220 0.098 Uiso calc R 1 1
O O1 0.01686(18) 0.9383(3) -0.09431(19) 0.0458(8) Uani d . 1 1
O O2 0.2092(2) 0.4554(3) -0.1090(2) 0.0568(9) Uani d . 1 1
O O3 0.50843(19) 0.7840(3) -0.0083(2) 0.0459(8) Uani d . 1 1
O O4 0.2417(2) 1.1741(3) -0.2197(2) 0.0554(9) Uani d . 1 1
O O5 0.25520(19) 0.8129(3) 0.10959(18) 0.0422(7) Uani d . 1 1
O O6 0.35994(18) 1.0133(3) 0.09775(18) 0.0402(7) Uani d . 1 1
N N1 0.1604(2) 0.9649(3) -0.0240(2) 0.0357(8) Uani d . 1 1
N N2 0.4017(2) 0.7958(3) 0.0350(2) 0.0332(7) Uani d . 1 1

loop_
_atom_site_aniso_label
_atom_site_aniso_U_11
_atom_site_aniso_U_22
_atom_site_aniso_U_33
_atom_site_aniso_U_12
_atom_site_aniso_U_13
_atom_site_aniso_U_23
Ir1 0.02440(10) 0.03730(12) 0.03357(11) 0.00402(6) 0.01390(7) 0.00183(6)
C1 0.0253(19) 0.045(2) 0.031(2) 0.0023(17) 0.0132(16) 0.0050(17)
C2 0.030(2) 0.049(3) 0.038(2) 0.0034(19) 0.0104(18) 0.0009(19)
C3 0.040(2) 0.043(3) 0.051(3) 0.000(2) 0.024(2) -0.004(2)
C4 0.036(2) 0.052(3) 0.055(3) -0.005(2) 0.013(2) -0.010(2)
C5 0.028(2) 0.057(3) 0.055(3) 0.005(2) 0.011(2) 0.000(2)
C6 0.029(2) 0.046(2) 0.041(2) 0.0008(18) 0.0132(18) -0.0030(19)
C7 0.026(2) 0.050(3) 0.040(2) 0.0080(17) 0.0146(18) 0.0052(19)
C8 0.035(2) 0.056(3) 0.047(3) 0.014(2) 0.023(2) 0.012(2)
C9 0.041(3) 0.076(4) 0.062(3) 0.029(3) 0.029(3) 0.026(3)
C10 0.062(3) 0.062(4) 0.074(4) 0.032(3) 0.043(3) 0.020(3)
C11 0.060(3) 0.054(3) 0.059(3) 0.025(3) 0.033(3) 0.015(2)
C12 0.087(5) 0.050(3) 0.075(4) 0.031(3) 0.038(4) 0.009(3)
C13 0.097(5) 0.049(3) 0.073(4) 0.011(3) 0.036(4) 0.003(3)
C14 0.075(4) 0.046(3) 0.064(4) 0.009(3) 0.023(3) 0.004(3)
C15 0.053(3) 0.047(3) 0.048(3) 0.012(2) 0.022(2) 0.006(2)
C16 0.052(3) 0.049(3) 0.043(3) 0.015(2) 0.026(2) 0.011(2)
C17 0.035(2) 0.047(3) 0.045(3) 0.015(2) 0.023(2) 0.012(2)
C18 0.065(4) 0.045(3) 0.076(4) -0.002(3) 0.028(3) -0.009(3)
C19 0.0285(19) 0.035(2) 0.037(2) -0.0011(16) 0.0169(17) 0.0007(17)
C20 0.037(2) 0.040(2) 0.039(2) 0.0033(18) 0.0199(18) 0.0045(18)
C21 0.048(3) 0.039(2) 0.033(2) 0.0000(19) 0.019(2) -0.0004(18)
C22 0.051(3) 0.050(3) 0.042(3) -0.006(2) 0.031(2) -0.002(2)
C23 0.037(2) 0.051(3) 0.047(3) 0.001(2) 0.025(2) -0.001(2)
C24 0.030(2) 0.042(2) 0.038(2) 0.0003(18) 0.0185(18) -0.0013(18)
C25 0.0275(19) 0.043(2) 0.043(2) 0.0061(18) 0.0157(18) -0.0017(19)
C26 0.033(2) 0.047(3) 0.051(3) 0.0080(19) 0.018(2) 0.001(2)
C27 0.039(3) 0.069(4) 0.066(4) 0.020(2) 0.025(3) 0.007(3)
C28 0.042(3) 0.060(3) 0.066(4) 0.022(2) 0.017(3) 0.007(3)
C29 0.046(3) 0.046(3) 0.046(3) 0.012(2) 0.010(2) 0.001(2)
C30 0.056(3) 0.047(3) 0.055(3) 0.015(2) 0.005(3) 0.007(2)
C31 0.076(4) 0.046(3) 0.051(3) 0.004(3) 0.018(3) 0.006(2)
C32 0.066(3) 0.060(3) 0.061(4) -0.002(3) 0.030(3) 0.007(3)
C33 0.049(3) 0.047(3) 0.052(3) 0.003(2) 0.023(2) 0.002(2)
C34 0.039(2) 0.038(2) 0.039(2) 0.0028(18) 0.010(2) 0.0010(18)
C35 0.027(2) 0.044(2) 0.040(2) 0.0061(18) 0.0105(17) -0.0017(19)
C36 0.089(4) 0.058(3) 0.049(3) 0.006(3) 0.037(3) 0.015(3)
C37 0.076(4) 0.091(4) 0.052(3) 0.007(3) 0.039(3) 0.014(3)
C38 0.042(3) 0.066(3) 0.044(3) 0.020(2) 0.024(2) 0.009(2)
C39 0.061(3) 0.066(3) 0.044(3) 0.005(3) 0.022(2) -0.006(2)
C40 0.034(2) 0.050(3) 0.042(3) 0.010(2) 0.0107(19) -0.008(2)
C41 0.060(4) 0.063(4) 0.065(4) -0.001(3) 0.017(3) -0.016(3)
O1 0.0278(15) 0.058(2) 0.0507(19) 0.0074(14) 0.0150(14) 0.0050(16)
O2 0.0469(19) 0.0436(19) 0.074(3) 0.0006(15) 0.0181(18) -0.0136(17)
O3 0.0318(15) 0.057(2) 0.056(2) 0.0130(14) 0.0247(14) 0.0084(16)
O4 0.059(2) 0.055(2) 0.057(2) 0.0100(17) 0.0291(18) 0.0214(17)
O5 0.0372(16) 0.0557(19) 0.0395(17) 0.0050(14) 0.0215(14) 0.0086(14)
O6 0.0296(14) 0.0452(17) 0.0457(18) 0.0019(13) 0.0151(13) -0.0041(14)
N1 0.0253(16) 0.044(2) 0.042(2) 0.0092(15) 0.0175(15) 0.0079(16)
N2 0.0238(16) 0.0381(19) 0.0375(19) 0.0057(14) 0.0125(14) 0.0002(15)

loop_
_atom_type_symbol
_atom_type_description
_atom_type_scat_dispersion_real
_atom_type_scat_dispersion_imag
_atom_type_scat_source
C C 0.0033 0.0016 'International Tables Vol C Tables 4.2.6.8 and 6.1.1.4'
H H 0.0000 0.0000 'International Tables Vol C Tables 4.2.6.8 and 6.1.1.4'
N N 0.0061 0.0033 'International Tables Vol C Tables 4.2.6.8 and 6.1.1.4'
O O 0.0106 0.0060 'International Tables Vol C Tables 4.2.6.8 and 6.1.1.4'
Ir Ir -1.4442 7.9887 'International Tables Vol C Tables 4.2.6.8 and 6.1.1.4'

loop_
_geom_angle_atom_site_label_1
_geom_angle_atom_site_label_2
_geom_angle_atom_site_label_3
_geom_angle
C1 Ir1 C19 94.82(16)
C1 Ir1 N1 80.88(15)
C19 Ir1 N1 90.57(14)
C1 Ir1 N2 92.18(14)
C19 Ir1 N2 81.11(15)
N1 Ir1 N2 168.72(13)
C1 Ir1 O6 174.57(14)
C19 Ir1 O6 90.60(14)
N1 Ir1 O6 99.37(13)
N2 Ir1 O6 88.39(12)
C1 Ir1 O5 88.16(14)
C19 Ir1 O5 176.47(14)
N1 Ir1 O5 88.03(12)
N2 Ir1 O5 100.70(12)
O6 Ir1 O5 86.43(12)
C2 C1 C6 116.0(4)
C2 C1 Ir1 128.7(3)
C6 C1 Ir1 114.8(3)
C1 C2 C3 121.5(4)
C1 C2 H2A 119.2
C3 C2 H2A 119.2
O2 C3 C4 124.0(4)
O2 C3 C2 114.9(4)
C4 C3 C2 121.1(4)
C5 C4 C3 118.9(5)
C5 C4 H4A 120.5
C3 C4 H4A 120.5
C4 C5 C6 119.9(4)
C4 C5 H5A 120.0
C6 C5 H5A 120.0
C5 C6 C7 125.9(4)
C5 C6 C1 122.5(4)
C7 C6 C1 111.7(4)
N1 C7 O1 113.2(4)
N1 C7 C6 122.4(4)
O1 C7 C6 124.4(4)
C17 C8 O1 109.0(4)
C17 C8 C9 125.8(5)
O1 C8 C9 125.2(5)
C10 C9 C8 115.8(5)
C10 C9 H9A 122.1
C8 C9 H9A 122.1
C9 C10 C11 122.2(5)
C9 C10 H10A 118.9
C11 C10 H10A 118.9
C12 C11 C10 121.4(5)
C12 C11 C16 117.5(5)
C10 C11 C16 121.1(5)
C13 C12 C11 122.2(5)
C13 C12 H12A 118.9
C11 C12 H12A 118.9
C12 C13 C14 119.7(6)
C12 C13 H13A 120.1
C14 C13 H13A 120.1
C15 C14 C13 120.6(6)
C15 C14 H14A 119.7
C13 C14 H14A 119.7
C14 C15 C16 121.0(5)
C14 C15 H15A 119.5
C16 C15 H15A 119.5
C15 C16 C17 126.0(4)
C15 C16 C11 118.8(5)
C17 C16 C11 115.1(4)
C8 C17 N1 106.9(4)
C8 C17 C16 119.6(4)
N1 C17 C16 133.5(4)
O2 C18 H18A 109.5
O2 C18 H18B 109.5
H18A C18 H18B 109.5
O2 C18 H18C 109.5
H18A C18 H18C 109.5
H18B C18 H18C 109.5
C20 C19 C24 115.4(4)
C20 C19 Ir1 130.0(3)
C24 C19 Ir1 114.4(3)
C19 C20 C21 122.0(4)
C19 C20 H20A 119.0
C21 C20 H20A 119.0
O4 C21 C22 124.2(4)
O4 C21 C20 115.1(4)
C22 C21 C20 120.7(4)
C23 C22 C21 119.4(4)
C23 C22 H22A 120.3
C21 C22 H22A 120.3
C22 C23 C24 119.4(4)
C22 C23 H23A 120.3
C24 C23 H23A 120.3
C23 C24 C25 125.4(4)
C23 C24 C19 122.9(4)
C25 C24 C19 111.6(4)
N2 C25 O3 114.4(4)
N2 C25 C24 122.9(4)
O3 C25 C24 122.6(4)
C35 C26 O3 109.8(4)
C35 C26 C27 125.6(5)
O3 C26 C27 124.6(4)
C28 C27 C26 115.8(5)
C28 C27 H27A 122.1
C26 C27 H27A 122.1
C27 C28 C29 122.2(5)
C27 C28 H28A 118.9
C29 C28 H28A 118.9
C30 C29 C28 120.8(5)
C30 C29 C34 118.2(5)
C28 C29 C34 121.0(5)
C31 C30 C29 120.9(5)
C31 C30 H30A 119.6
C29 C30 H30A 119.6
C30 C31 C32 120.9(5)
C30 C31 H31A 119.6
C32 C31 H31A 119.6
C33 C32 C31 120.7(6)
C33 C32 H32A 119.6
C31 C32 H32A 119.6
C32 C33 C34 120.3(5)
C32 C33 H33A 119.8
C34 C33 H33A 119.8
C33 C34 C35 125.5(4)
C33 C34 C29 119.0(4)
C35 C34 C29 115.5(4)
C26 C35 N2 106.7(4)
C26 C35 C34 119.9(4)
N2 C35 C34 133.4(4)
O4 C36 H36A 109.5
O4 C36 H36B 109.5
H36A C36 H36B 109.5
O4 C36 H36C 109.5
H36A C36 H36C 109.5
H36B C36 H36C 109.5
C38 C37 H37A 109.5
C38 C37 H37B 109.5
H37A C37 H37B 109.5
C38 C37 H37C 109.5
H37A C37 H37C 109.5
H37B C37 H37C 109.5
O5 C38 C39 126.4(5)
O5 C38 C37 115.2(5)
C39 C38 C37 118.4(5)
C38 C39 C40 127.2(5)
C38 C39 H39A 116.4
C40 C39 H39A 116.4
O6 C40 C39 127.0(5)
O6 C40 C41 115.6(5)
C39 C40 C41 117.4(5)
C40 C41 H41A 109.5
C40 C41 H41B 109.5
H41A C41 H41B 109.5
C40 C41 H41C 109.5
H41A C41 H41C 109.5
H41B C41 H41C 109.5
C7 O1 C8 104.9(3)
C3 O2 C18 118.7(4)
C25 O3 C26 104.3(3)
C21 O4 C36 119.1(4)
C38 O5 Ir1 126.4(3)
C40 O6 Ir1 126.3(3)
C7 N1 C17 105.9(3)
C7 N1 Ir1 110.1(3)
C17 N1 Ir1 144.0(3)
C25 N2 C35 104.8(3)
C25 N2 Ir1 109.4(3)
C35 N2 Ir1 145.4(3)

loop_
_geom_bond_atom_site_label_1
_geom_bond_atom_site_label_2
_geom_bond_distance
_geom_bond_publ_flag
Ir1 C1 1.997(4) y
Ir1 C19 2.004(4) y
Ir1 N1 2.088(3) y
Ir1 N2 2.109(3) y
Ir1 O6 2.144(3) y
Ir1 O5 2.156(3) y
C1 C2 1.383(6) ?
C1 C6 1.420(5) ?
C2 C3 1.395(6) ?
C2 H2A 0.9300 ?
C3 O2 1.359(5) ?
C3 C4 1.394(6) ?
C4 C5 1.367(7) ?
C4 H4A 0.9300 ?
C5 C6 1.394(6) ?
C5 H5A 0.9300 ?
C6 C7 1.413(6) ?
C7 N1 1.317(6) ?
C7 O1 1.354(5) ?
C8 C17 1.369(6) ?
C8 O1 1.382(6) ?
C8 C9 1.388(6) ?
C9 C10 1.356(8) ?
C9 H9A 0.9300 ?
C10 C11 1.423(8) ?
C10 H10A 0.9300 ?
C11 C12 1.410(8) ?
C11 C16 1.440(6) ?
C12 C13 1.354(10) ?
C12 H12A 0.9300 ?
C13 C14 1.394(9) ?
C13 H13A 0.9300 ?
C14 C15 1.371(7) ?
C14 H14A 0.9300 ?
C15 C16 1.396(7) ?
C15 H15A 0.9300 ?
C16 C17 1.427(7) ?
C17 N1 1.410(5) ?
C18 O2 1.412(6) ?
C18 H18A 0.9600 ?
C18 H18B 0.9600 ?
C18 H18C 0.9600 ?
C19 C20 1.381(6) ?
C19 C24 1.426(5) ?
C20 C21 1.399(6) ?
C20 H20A 0.9300 ?
C21 O4 1.364(5) ?
C21 C22 1.387(6) ?
C22 C23 1.371(6) ?
C22 H22A 0.9300 ?
C23 C24 1.393(6) ?
C23 H23A 0.9300 ?
C24 C25 1.423(6) ?
C25 N2 1.318(5) ?
C25 O3 1.348(5) ?
C26 C35 1.365(6) ?
C26 O3 1.374(6) ?
C26 C27 1.393(6) ?
C27 C28 1.355(8) ?
C27 H27A 0.9300 ?
C28 C29 1.426(7) ?
C28 H28A 0.9300 ?
C29 C30 1.416(7) ?
C29 C34 1.433(6) ?
C30 C31 1.345(8) ?
C30 H30A 0.9300 ?
C31 C32 1.389(8) ?
C31 H31A 0.9300 ?
C32 C33 1.371(7) ?
C32 H32A 0.9300 ?
C33 C34 1.397(7) ?
C33 H33A 0.9300 ?
C34 C35 1.421(6) ?
C35 N2 1.420(5) ?
C36 O4 1.423(6) ?
C36 H36A 0.9600 ?
C36 H36B 0.9600 ?
C36 H36C 0.9600 ?
C37 C38 1.514(7) ?
C37 H37A 0.9600 ?
C37 H37B 0.9600 ?
C37 H37C 0.9600 ?
C38 O5 1.267(6) ?
C38 C39 1.388(8) ?
C39 C40 1.393(7) ?
C39 H39A 0.9300 ?
C40 O6 1.261(5) ?
C40 C41 1.507(7) ?
C41 H41A 0.9600 ?
C41 H41B 0.9600 ?
C41 H41C 0.9600 ?

loop_
_geom_hbond_atom_site_label_D
_geom_hbond_atom_site_label_H
_geom_hbond_atom_site_label_A
_geom_hbond_site_symmetry_A
_geom_hbond_distance_DH
_geom_hbond_distance_HA
_geom_hbond_distance_DA
_geom_hbond_angle_DHA
C15 H15A O6 . 0.93 2.24 3.077(5) 150
C33 H33A O5 . 0.93 2.22 3.137(6) 170
C23 H23A O6 3_675 0.93 2.54 3.419(6) 157
C27 H27A O2 3_665 0.93 2.55 3.206(6) 128

loop_
_geom_torsion_atom_site_label_1
_geom_torsion_atom_site_label_2
_geom_torsion_atom_site_label_3
_geom_torsion_atom_site_label_4
_geom_torsion
C19 Ir1 C1 C2 95.3(4)
N1 Ir1 C1 C2 -174.9(4)
N2 Ir1 C1 C2 14.0(4)
O5 Ir1 C1 C2 -86.6(4)
C19 Ir1 C1 C6 -93.0(3)
N1 Ir1 C1 C6 -3.2(3)
N2 Ir1 C1 C6 -174.2(3)
O5 Ir1 C1 C6 85.1(3)
C6 C1 C2 C3 2.4(6)
Ir1 C1 C2 C3 174.1(3)
C1 C2 C3 O2 178.6(4)
C1 C2 C3 C4 -0.4(7)
O2 C3 C4 C5 -180.0(5)
C2 C3 C4 C5 -1.2(8)
C3 C4 C5 C6 0.4(8)
C4 C5 C6 C7 -176.7(5)
C4 C5 C6 C1 1.8(8)
C2 C1 C6 C5 -3.2(7)
Ir1 C1 C6 C5 -176.0(4)
C2 C1 C6 C7 175.6(4)
Ir1 C1 C6 C7 2.7(5)
C5 C6 C7 N1 178.7(5)
C1 C6 C7 N1 0.1(6)
C5 C6 C7 O1 -1.6(8)
C1 C6 C7 O1 179.7(4)
C17 C8 C9 C10 0.6(8)
O1 C8 C9 C10 -179.6(5)
C8 C9 C10 C11 3.2(8)
C9 C10 C11 C12 176.0(6)
C9 C10 C11 C16 -1.7(8)
C10 C11 C12 C13 -173.7(6)
C16 C11 C12 C13 4.1(9)
C11 C12 C13 C14 0.3(10)
C12 C13 C14 C15 -3.6(10)
C13 C14 C15 C16 2.3(9)
C14 C15 C16 C17 177.7(5)
C14 C15 C16 C11 2.1(7)
C12 C11 C16 C15 -5.2(7)
C10 C11 C16 C15 172.5(5)
C12 C11 C16 C17 178.8(5)
C10 C11 C16 C17 -3.5(7)
O1 C8 C17 N1 -3.1(5)
C9 C8 C17 N1 176.7(5)
O1 C8 C17 C16 174.2(4)
C9 C8 C17 C16 -6.0(7)
C15 C16 C17 C8 -168.7(5)
C11 C16 C17 C8 7.0(6)
C15 C16 C17 N1 7.8(8)
C11 C16 C17 N1 -176.5(5)
C1 Ir1 C19 C20 87.0(4)
N1 Ir1 C19 C20 6.1(4)
N2 Ir1 C19 C20 178.4(4)
O6 Ir1 C19 C20 -93.3(4)
C1 Ir1 C19 C24 -98.6(3)
N1 Ir1 C19 C24 -179.5(3)
N2 Ir1 C19 C24 -7.1(3)
O6 Ir1 C19 C24 81.1(3)
C24 C19 C20 C21 -1.2(6)
Ir1 C19 C20 C21 173.2(3)
C19 C20 C21 O4 -179.5(4)
C19 C20 C21 C22 -0.8(7)
O4 C21 C22 C23 -179.0(4)
C20 C21 C22 C23 2.4(7)
C21 C22 C23 C24 -1.9(7)
C22 C23 C24 C25 177.6(4)
C22 C23 C24 C19 -0.1(7)
C20 C19 C24 C23 1.7(6)
Ir1 C19 C24 C23 -173.6(4)
C20 C19 C24 C25 -176.3(4)
Ir1 C19 C24 C25 8.4(5)
C23 C24 C25 N2 177.4(4)
C19 C24 C25 N2 -4.7(6)
C23 C24 C25 O3 -8.1(7)
C19 C24 C25 O3 169.8(4)
C35 C26 C27 C28 0.6(8)
O3 C26 C27 C28 -178.6(5)
C26 C27 C28 C29 -0.8(8)
C27 C28 C29 C30 -178.8(5)
C27 C28 C29 C34 1.2(8)
C28 C29 C30 C31 -179.8(5)
C34 C29 C30 C31 0.2(8)
C29 C30 C31 C32 -0.5(9)
C30 C31 C32 C33 1.2(9)
C31 C32 C33 C34 -1.5(8)
C32 C33 C34 C35 -178.1(5)
C32 C33 C34 C29 1.2(7)
C30 C29 C34 C33 -0.5(7)
C28 C29 C34 C33 179.5(5)
C30 C29 C34 C35 178.8(4)
C28 C29 C34 C35 -1.1(7)
O3 C26 C35 N2 -0.4(5)
C27 C26 C35 N2 -179.7(5)
O3 C26 C35 C34 178.6(4)
C27 C26 C35 C34 -0.7(8)
C33 C34 C35 C26 -179.8(5)
C29 C34 C35 C26 0.9(6)
C33 C34 C35 N2 -1.1(8)
C29 C34 C35 N2 179.6(4)
O5 C38 C39 C40 -3.1(9)
C37 C38 C39 C40 176.8(5)
C38 C39 C40 O6 -1.4(8)
C38 C39 C40 C41 177.9(5)
N1 C7 O1 C8 1.0(5)
C6 C7 O1 C8 -178.7(4)
C17 C8 O1 C7 1.4(5)
C9 C8 O1 C7 -178.4(5)
C4 C3 O2 C18 -2.7(8)
C2 C3 O2 C18 178.5(5)
N2 C25 O3 C26 1.3(5)
C24 C25 O3 C26 -173.7(4)
C35 C26 O3 C25 -0.5(5)
C27 C26 O3 C25 178.8(5)
C22 C21 O4 C36 -11.5(7)
C20 C21 O4 C36 167.2(4)
C39 C38 O5 Ir1 2.2(7)
C37 C38 O5 Ir1 -177.6(3)
C1 Ir1 O5 C38 -179.5(4)
N1 Ir1 O5 C38 -98.6(4)
N2 Ir1 O5 C38 88.6(4)
O6 Ir1 O5 C38 1.0(3)
C39 C40 O6 Ir1 5.7(6)
C41 C40 O6 Ir1 -173.6(3)
C19 Ir1 O6 C40 173.3(3)
N1 Ir1 O6 C40 82.7(3)
N2 Ir1 O6 C40 -105.6(3)
O5 Ir1 O6 C40 -4.7(3)
O1 C7 N1 C17 -2.9(5)
C6 C7 N1 C17 176.8(4)
O1 C7 N1 Ir1 177.7(3)
C6 C7 N1 Ir1 -2.6(5)
C8 C17 N1 C7 3.6(5)
C16 C17 N1 C7 -173.2(5)
C8 C17 N1 Ir1 -177.4(4)
C16 C17 N1 Ir1 5.8(9)
C1 Ir1 N1 C7 3.0(3)
C19 Ir1 N1 C7 97.8(3)
N2 Ir1 N1 C7 55.6(8)
O6 Ir1 N1 C7 -171.5(3)
O5 Ir1 N1 C7 -85.4(3)
C1 Ir1 N1 C17 -175.9(5)
C19 Ir1 N1 C17 -81.1(5)
N2 Ir1 N1 C17 -123.4(7)
O6 Ir1 N1 C17 9.6(5)
O5 Ir1 N1 C17 95.6(5)
O3 C25 N2 C35 -1.5(5)
C24 C25 N2 C35 173.5(4)
O3 C25 N2 Ir1 -176.0(3)
C24 C25 N2 Ir1 -1.1(5)
C26 C35 N2 C25 1.1(5)
C34 C35 N2 C25 -177.7(5)
C26 C35 N2 Ir1 172.0(4)
C34 C35 N2 Ir1 -6.8(9)
C1 Ir1 N2 C25 99.0(3)
C19 Ir1 N2 C25 4.5(3)
N1 Ir1 N2 C25 47.4(8)
O6 Ir1 N2 C25 -86.4(3)
O5 Ir1 N2 C25 -172.5(3)
C1 Ir1 N2 C35 -71.7(5)
C19 Ir1 N2 C35 -166.3(5)
N1 Ir1 N2 C35 -123.4(7)
O6 Ir1 N2 C35 102.9(5)
O5 Ir1 N2 C35 16.8(5)
